data_7003420
loop_
_publ_author_name
'Dillon, Keith B.'
'Goeta, Andr\'es E.'
'Howard, Judith A. K.'
'Monks, Philippa K.'
'Shepherd, Helena J.'
'Thompson, Amber L.'

_publ_section_title
;
 Alkyl and aryl dicationic derivatives of cyclic triphosphenium ions
;
_journal_issue 9
_journal_name_full 'Dalton Transactions'
_journal_page_first 1144
_journal_page_last 1149
_journal_paper_doi 10.1039/b716027e
_journal_year 2008
_chemical_formula_moiety 'C12 H29 P3, Al Cl4, Cl'
_chemical_formula_sum 'C12 H29 Al Cl5 P3'
_chemical_formula_weight 470.49
_chemical_melting_point ?
_space_group_IT_number 9
_symmetry_cell_setting monoclinic
_symmetry_space_group_name_Hall 'C -2yc'
_symmetry_space_group_name_H-M 'C 1 c 1'
_atom_sites_solution_hydrogens geom
_atom_sites_solution_primary direct
_atom_sites_solution_secondary difmap
_cell_angle_alpha 90.00
_cell_angle_beta 90.9570(10)
_cell_angle_gamma 90.00
_cell_formula_units_Z 4
_cell_length_a 10.1314(4)
_cell_length_b 25.1148(11)
_cell_length_c 8.8636(4)
_cell_measurement_reflns_used 9201
_cell_measurement_temperature 120(2)
_cell_measurement_theta_max 28.330
_cell_measurement_theta_min 2.168
_cell_volume 2255.01(17)
_computing_cell_refinement 'SAINT v6.45A (Bruker, 2003)'
_computing_data_collection 'SMART v5.630 (Bruker, 2003)'
_computing_data_reduction 'SAINT v6.45A (Bruker, 2003)'
_computing_molecular_graphics 'Bruker SHELXTL'
_computing_publication_material 'Bruker SHELXTL'
_computing_structure_refinement 'SHELXL-97 (Sheldrick, 1997)'
_computing_structure_solution 'SHELXS-97 (Sheldrick, 1997)'
_diffrn_ambient_temperature 120(2)
_diffrn_detector_area_resol_mean 8
_diffrn_measured_fraction_theta_full 1.000
_diffrn_measured_fraction_theta_max 1.000
_diffrn_measurement_device_type 'Bruker SMART 1K CCD area detector'
_diffrn_measurement_method \w-scans
_diffrn_radiation_monochromator graphite
_diffrn_radiation_source 'fine-focus sealed tube'
_diffrn_radiation_type MoK\a
_diffrn_radiation_wavelength 0.71073
_diffrn_reflns_av_R_equivalents 0.0266
_diffrn_reflns_av_sigmaI/netI 0.0341
_diffrn_reflns_limit_h_max 13
_diffrn_reflns_limit_h_min -13
_diffrn_reflns_limit_k_max 33
_diffrn_reflns_limit_k_min -33
_diffrn_reflns_limit_l_max 11
_diffrn_reflns_limit_l_min -11
_diffrn_reflns_number 13735
_diffrn_reflns_theta_full 28.33
_diffrn_reflns_theta_max 28.33
_diffrn_reflns_theta_min 1.62
_exptl_absorpt_coefficient_mu 0.888
_exptl_absorpt_correction_T_max 0.879
_exptl_absorpt_correction_T_min 0.769
_exptl_absorpt_correction_type multi-scan
_exptl_absorpt_process_details
;
SADABS v.2.10 (Bruker,2003) was used for absorption correction.
R(int) was 0.0390 before and 0.0288 after correction.
The Ratio of minimum to maximum transmission is 0.879.
The \l/2 correction factor is 0.0000
;
_exptl_crystal_colour colourless
_exptl_crystal_density_diffrn 1.386
_exptl_crystal_description Block
_exptl_crystal_F_000 976
_exptl_crystal_size_max 0.2
_exptl_crystal_size_mid 0.15
_exptl_crystal_size_min 0.15
_refine_diff_density_max 0.418
_refine_diff_density_min -0.254
_refine_diff_density_rms 0.073
_refine_ls_abs_structure_details 'Flack H D (1983), Acta Cryst. A39, 876-881'
_refine_ls_abs_structure_Flack 0.0(12)
_refine_ls_extinction_method none
_refine_ls_goodness_of_fit_ref 1.189
_refine_ls_hydrogen_treatment riding
_refine_ls_matrix_type full
_refine_ls_number_parameters 196
_refine_ls_number_reflns 5601
_refine_ls_number_restraints 2
_refine_ls_restrained_S_all 1.188
_refine_ls_R_factor_all 0.0381
_refine_ls_R_factor_gt 0.0359
_refine_ls_shift/su_max 0.001
_refine_ls_shift/su_mean 0.000
_refine_ls_structure_factor_coef Fsqd
_refine_ls_weighting_details
;
calc w=1/[\s^2^(Fo^2^)+(0.0317P)^2^+2.1417P] where P=(Fo^2^+2Fc^2^)/3
;
_refine_ls_weighting_scheme calc
_refine_ls_wR_factor_gt 0.0789
_refine_ls_wR_factor_ref 0.0795
_reflns_number_gt 5338
_reflns_number_total 5601
_reflns_threshold_expression >2sigma(I)
_cod_data_source_file b716027e.txt
_cod_data_source_block 1c
_cod_depositor_comments
;
The following automatic conversions were performed:
'_symmetry_cell_setting' value 'Monoclinic' changed to 'monoclinic'
according to '/home/saulius/struct/CIF-dictionaries/cif_core.dic'
dictionary named 'cif_core.dic' version 2.4.1 from 2010-06-29.

Automatic conversion script
Id: cif_fix_enum 1527 2010-12-29 10:47:43Z saulius 

The following automatic conversions were performed:

'_chemical_melting_point' value 'not measured' was changed to '?' -
the value is undefined or not given.

Automatic conversion script
Id: cif_fix_values 1646 2011-03-28 12:23:43Z adriana 
;
_cod_original_sg_symbol_H-M Cc
_cod_database_code 7003420

loop_
_symmetry_equiv_pos_as_xyz
'x, y, z'
'x, -y, z+1/2'
'x+1/2, y+1/2, z'
'x+1/2, -y+1/2, z+1/2'

loop_
_atom_site_label
_atom_site_type_symbol
_atom_site_fract_x
_atom_site_fract_y
_atom_site_fract_z
_atom_site_U_iso_or_equiv
_atom_site_adp_type
_atom_site_occupancy
_atom_site_symmetry_multiplicity
_atom_site_calc_flag
_atom_site_refinement_flags
_atom_site_disorder_assembly
_atom_site_disorder_group
P3 P -0.05711(6) -0.10136(3) -0.46758(7) 0.01507(13) Uani 1 1 d . . .
P1 P -0.26872(6) -0.07982(3) -0.47202(7) 0.01607(13) Uani 1 1 d . . .
Cl1 Cl -0.17460(7) 0.05192(3) -0.29482(7) 0.02312(14) Uani 1 1 d . . .
P2 P -0.28078(7) -0.09661(3) -0.22527(7) 0.01624(13) Uani 1 1 d . . .
Cl3 Cl -0.63733(7) -0.23383(3) 0.15291(8) 0.02428(14) Uani 1 1 d . . .
Cl5 Cl -0.96288(7) -0.21808(3) 0.02560(8) 0.02953(16) Uani 1 1 d . . .
Al1 Al -0.76641(9) -0.18882(3) 0.00792(10) 0.02253(18) Uani 1 1 d . . .
Cl4 Cl -0.69791(8) -0.19756(4) -0.21663(9) 0.0431(2) Uani 1 1 d . . .
Cl2 Cl -0.76235(11) -0.10673(3) 0.07053(13) 0.0488(2) Uani 1 1 d . . .
C3 C -0.3456(3) -0.14069(11) -0.5559(3) 0.0230(6) Uani 1 1 d . . .
H3A H -0.3118 -0.1466 -0.6562 0.034 Uiso 1 1 calc R . .
H3B H -0.3240 -0.1715 -0.4942 0.034 Uiso 1 1 calc R . .
C11 C -0.0182(3) -0.15437(11) -0.5984(3) 0.0222(6) Uani 1 1 d . . .
H11B H -0.0826 -0.1827 -0.5882 0.033 Uiso 1 1 calc R . .
H11A H -0.0254 -0.1408 -0.7006 0.033 Uiso 1 1 calc R . .
C7 C -0.3400(3) -0.16186(11) -0.1732(3) 0.0227(6) Uani 1 1 d . . .
H7A H -0.4287 -0.1667 -0.2135 0.034 Uiso 1 1 calc R . .
H7B H -0.2840 -0.1888 -0.2176 0.034 Uiso 1 1 calc R . .
C5 C -0.3796(3) -0.04566(11) -0.1391(3) 0.0228(6) Uani 1 1 d . . .
H5A H -0.3827 -0.0522 -0.0313 0.034 Uiso 1 1 calc R . .
H5B H -0.3376 -0.0114 -0.1539 0.034 Uiso 1 1 calc R . .
C1 C -0.1093(2) -0.09028(10) -0.1668(3) 0.0171(5) Uani 1 1 d . . .
H1B H -0.0823 -0.0532 -0.1705 0.026 Uiso 1 1 calc R . .
H1A H -0.0973 -0.1030 -0.0641 0.026 Uiso 1 1 calc R . .
C9 C 0.0401(3) -0.04195(11) -0.4994(3) 0.0226(6) Uani 1 1 d . . .
H9A H 0.0500 -0.0374 -0.6073 0.034 Uiso 1 1 calc R . .
H9B H -0.0086 -0.0115 -0.4625 0.034 Uiso 1 1 calc R . .
C12 C 0.1185(4) -0.17712(15) -0.5733(4) 0.0373(8) Uani 1 1 d . . .
H12A H 0.1283 -0.1886 -0.4704 0.056 Uiso 1 1 calc R . .
H12C H 0.1832 -0.1503 -0.5941 0.056 Uiso 1 1 calc R . .
H12B H 0.1308 -0.2069 -0.6394 0.056 Uiso 1 1 calc R . .
C2 C -0.0254(3) -0.12385(10) -0.2754(3) 0.0179(5) Uani 1 1 d . . .
H2A H -0.0483 -0.1612 -0.2662 0.027 Uiso 1 1 calc R . .
H2B H 0.0676 -0.1198 -0.2501 0.027 Uiso 1 1 calc R . .
C6 C -0.5199(3) -0.04342(14) -0.2027(4) 0.0341(7) Uani 1 1 d . . .
H6B H -0.5175 -0.0392 -0.3102 0.051 Uiso 1 1 calc R . .
H6C H -0.5655 -0.0138 -0.1593 0.051 Uiso 1 1 calc R . .
H6A H -0.5652 -0.0758 -0.1786 0.051 Uiso 1 1 calc R . .
C8 C -0.3410(4) -0.16950(14) -0.0027(4) 0.0355(7) Uani 1 1 d . . .
H8B H -0.3989 -0.1438 0.0414 0.053 Uiso 1 1 calc R . .
H8C H -0.2532 -0.1648 0.0377 0.053 Uiso 1 1 calc R . .
H8A H -0.3714 -0.2047 0.0202 0.053 Uiso 1 1 calc R . .
C10 C 0.1767(3) -0.04185(15) -0.4252(6) 0.0510(11) Uani 1 1 d . . .
H10A H 0.1682 -0.0422 -0.3175 0.076 Uiso 1 1 calc R . .
H10C H 0.2236 -0.0104 -0.4550 0.076 Uiso 1 1 calc R . .
H10B H 0.2245 -0.0729 -0.4565 0.076 Uiso 1 1 calc R . .
C4 C -0.4951(3) -0.13313(14) -0.5641(4) 0.0328(7) Uani 1 1 d . . .
H4C H -0.5349 -0.1629 -0.6152 0.049 Uiso 1 1 calc R . .
H4A H -0.5155 -0.1010 -0.6185 0.049 Uiso 1 1 calc R . .
H4B H -0.5290 -0.1307 -0.4639 0.049 Uiso 1 1 calc R . .

loop_
_atom_site_aniso_label
_atom_site_aniso_U_11
_atom_site_aniso_U_22
_atom_site_aniso_U_33
_atom_site_aniso_U_23
_atom_site_aniso_U_13
_atom_site_aniso_U_12
P3 0.0156(3) 0.0143(3) 0.0153(3) 0.0004(2) 0.0020(2) 0.0009(2)
P1 0.0164(3) 0.0173(3) 0.0145(3) -0.0002(2) 0.0000(2) 0.0001(2)
Cl1 0.0301(3) 0.0235(3) 0.0157(3) 0.0004(2) 0.0005(2) -0.0037(3)
P2 0.0173(3) 0.0159(3) 0.0156(3) -0.0011(3) 0.0021(2) -0.0013(2)
Cl3 0.0241(3) 0.0213(3) 0.0272(3) 0.0033(3) -0.0037(3) 0.0015(2)
Cl5 0.0221(3) 0.0375(4) 0.0290(4) 0.0031(3) -0.0001(3) -0.0007(3)
Al1 0.0232(4) 0.0222(4) 0.0222(4) 0.0043(3) 0.0005(3) 0.0025(3)
Cl4 0.0277(4) 0.0793(6) 0.0226(4) 0.0065(4) 0.0043(3) 0.0040(4)
Cl2 0.0610(6) 0.0186(4) 0.0667(6) 0.0039(4) 0.0005(5) 0.0018(4)
C3 0.0256(14) 0.0228(14) 0.0204(13) -0.0035(11) -0.0031(11) -0.0058(11)
C11 0.0273(14) 0.0214(13) 0.0180(13) -0.0021(11) 0.0012(10) 0.0054(11)
C7 0.0260(14) 0.0157(12) 0.0267(15) 0.0007(11) 0.0050(11) -0.0052(10)
C5 0.0270(14) 0.0203(13) 0.0215(14) -0.0064(11) 0.0073(11) 0.0051(11)
C1 0.0159(12) 0.0208(13) 0.0146(12) -0.0015(10) -0.0003(9) -0.0022(9)
C9 0.0237(13) 0.0183(12) 0.0258(15) 0.0047(11) 0.0032(11) -0.0027(11)
C12 0.0423(19) 0.0426(19) 0.0269(17) -0.0098(14) -0.0038(14) 0.0197(15)
C2 0.0210(12) 0.0174(12) 0.0154(12) -0.0003(9) 0.0017(10) 0.0023(10)
C6 0.0252(15) 0.0352(18) 0.0422(19) -0.0076(14) 0.0060(13) 0.0048(13)
C8 0.0404(19) 0.0384(18) 0.0280(16) 0.0103(14) 0.0057(14) -0.0140(15)
C10 0.0251(17) 0.0320(18) 0.095(3) 0.013(2) -0.0137(19) -0.0071(14)
C4 0.0282(16) 0.0378(18) 0.0323(17) -0.0062(14) -0.0052(13) -0.0067(13)

loop_
_atom_type_symbol
_atom_type_description
_atom_type_scat_dispersion_real
_atom_type_scat_dispersion_imag
_atom_type_scat_source
C C 0.0033 0.0016 'International Tables Vol C Tables 4.2.6.8 and 6.1.1.4'
H H 0.0000 0.0000 'International Tables Vol C Tables 4.2.6.8 and 6.1.1.4'
Al Al 0.0645 0.0514 'International Tables Vol C Tables 4.2.6.8 and 6.1.1.4'
P P 0.1023 0.0942 'International Tables Vol C Tables 4.2.6.8 and 6.1.1.4'
Cl Cl 0.1484 0.1585 'International Tables Vol C Tables 4.2.6.8 and 6.1.1.4'

loop_
_geom_angle_atom_site_label_1
_geom_angle_atom_site_label_2
_geom_angle_atom_site_label_3
_geom_angle
_geom_angle_site_symmetry_1
_geom_angle_site_symmetry_3
_geom_angle_publ_flag
C9 P3 C11 112.38(14) . . ?
C9 P3 C2 108.28(13) . . ?
C11 P3 C2 109.51(12) . . ?
C9 P3 P1 108.96(10) . . ?
C11 P3 P1 112.91(10) . . ?
C2 P3 P1 104.42(9) . . ?
C3 P1 P3 101.83(10) . . ?
C3 P1 P2 101.90(10) . . ?
P3 P1 P2 90.30(3) . . ?
C5 P2 C7 110.27(14) . . ?
C5 P2 C1 110.67(13) . . ?
C7 P2 C1 109.09(13) . . ?
C5 P2 P1 108.73(10) . . ?
C7 P2 P1 116.45(10) . . ?
C1 P2 P1 101.28(9) . . ?
Cl5 Al1 Cl4 110.65(5) . . ?
Cl5 Al1 Cl2 109.15(5) . . ?
Cl4 Al1 Cl2 109.71(5) . . ?
Cl5 Al1 Cl3 109.62(5) . . ?
Cl4 Al1 Cl3 107.52(5) . . ?
Cl2 Al1 Cl3 110.18(5) . . ?
C4 C3 P1 108.9(2) . . ?
C4 C3 H3A 109.9 . . ?
P1 C3 H3A 109.9 . . ?
C4 C3 H3B 109.9 . . ?
P1 C3 H3B 109.9 . . ?
H3A C3 H3B 108.3 . . ?
C12 C11 P3 113.1(2) . . ?
C12 C11 H11B 109.0 . . ?
P3 C11 H11B 109.0 . . ?
C12 C11 H11A 109.0 . . ?
P3 C11 H11A 109.0 . . ?
H11B C11 H11A 107.8 . . ?
C8 C7 P2 112.0(2) . . ?
C8 C7 H7A 109.2 . . ?
P2 C7 H7A 109.2 . . ?
C8 C7 H7B 109.2 . . ?
P2 C7 H7B 109.2 . . ?
H7A C7 H7B 107.9 . . ?
C6 C5 P2 113.0(2) . . ?
C6 C5 H5A 109.0 . . ?
P2 C5 H5A 109.0 . . ?
C6 C5 H5B 109.0 . . ?
P2 C5 H5B 109.0 . . ?
H5A C5 H5B 107.8 . . ?
C2 C1 P2 107.98(18) . . ?
C2 C1 H1B 110.1 . . ?
P2 C1 H1B 110.1 . . ?
C2 C1 H1A 110.1 . . ?
P2 C1 H1A 110.1 . . ?
H1B C1 H1A 108.4 . . ?
C10 C9 P3 115.2(2) . . ?
C10 C9 H9A 108.5 . . ?
P3 C9 H9A 108.5 . . ?
C10 C9 H9B 108.5 . . ?
P3 C9 H9B 108.5 . . ?
H9A C9 H9B 107.5 . . ?
C11 C12 H12A 109.5 . . ?
C11 C12 H12C 109.5 . . ?
H12A C12 H12C 109.5 . . ?
C11 C12 H12B 109.5 . . ?
H12A C12 H12B 109.5 . . ?
H12C C12 H12B 109.5 . . ?
C1 C2 P3 108.90(18) . . ?
C1 C2 H2A 109.9 . . ?
P3 C2 H2A 109.9 . . ?
C1 C2 H2B 109.9 . . ?
P3 C2 H2B 109.9 . . ?
H2A C2 H2B 108.3 . . ?
C5 C6 H6B 109.5 . . ?
C5 C6 H6C 109.5 . . ?
H6B C6 H6C 109.5 . . ?
C5 C6 H6A 109.5 . . ?
H6B C6 H6A 109.5 . . ?
H6C C6 H6A 109.5 . . ?
C7 C8 H8B 109.5 . . ?
C7 C8 H8C 109.5 . . ?
H8B C8 H8C 109.5 . . ?
C7 C8 H8A 109.5 . . ?
H8B C8 H8A 109.5 . . ?
H8C C8 H8A 109.5 . . ?
C9 C10 H10A 109.5 . . ?
C9 C10 H10C 109.5 . . ?
H10A C10 H10C 109.5 . . ?
C9 C10 H10B 109.5 . . ?
H10A C10 H10B 109.5 . . ?
H10C C10 H10B 109.5 . . ?
C3 C4 H4C 109.5 . . ?
C3 C4 H4A 109.5 . . ?
H4C C4 H4A 109.5 . . ?
C3 C4 H4B 109.5 . . ?
H4C C4 H4B 109.5 . . ?
H4A C4 H4B 109.5 . . ?

loop_
_geom_bond_atom_site_label_1
_geom_bond_atom_site_label_2
_geom_bond_distance
_geom_bond_site_symmetry_2
_geom_bond_publ_flag
P3 C9 1.812(3) . ?
P3 C11 1.813(3) . ?
P3 C2 1.818(3) . ?
P3 P1 2.2108(9) . ?
P1 C3 1.864(3) . ?
P1 P2 2.2327(9) . ?
P2 C5 1.802(3) . ?
P2 C7 1.808(3) . ?
P2 C1 1.812(3) . ?
Cl3 Al1 2.1410(11) . ?
Cl5 Al1 2.1300(11) . ?
Al1 Cl4 2.1302(12) . ?
Al1 Cl2 2.1351(12) . ?
C3 C4 1.527(4) . ?
C3 H3A 0.9700 . ?
C3 H3B 0.9700 . ?
C11 C12 1.511(4) . ?
C11 H11B 0.9700 . ?
C11 H11A 0.9700 . ?
C7 C8 1.523(4) . ?
C7 H7A 0.9700 . ?
C7 H7B 0.9700 . ?
C5 C6 1.522(4) . ?
C5 H5A 0.9700 . ?
C5 H5B 0.9700 . ?
C1 C2 1.545(4) . ?
C1 H1B 0.9700 . ?
C1 H1A 0.9700 . ?
C9 C10 1.523(4) . ?
C9 H9A 0.9700 . ?
C9 H9B 0.9700 . ?
C12 H12A 0.9600 . ?
C12 H12C 0.9600 . ?
C12 H12B 0.9600 . ?
C2 H2A 0.9700 . ?
C2 H2B 0.9700 . ?
C6 H6B 0.9600 . ?
C6 H6C 0.9600 . ?
C6 H6A 0.9600 . ?
C8 H8B 0.9600 . ?
C8 H8C 0.9600 . ?
C8 H8A 0.9600 . ?
C10 H10A 0.9600 . ?
C10 H10C 0.9600 . ?
C10 H10B 0.9600 . ?
C4 H4C 0.9600 . ?
C4 H4A 0.9600 . ?
C4 H4B 0.9600 . ?
